data_7704167
loop_
_publ_author_name
'Buchner, Magnus R.'
'M\"uller, Matthias'
'Spang, Nils'

_publ_section_title
;
 Probing the electronic boundaries between trigonal and tetrahedral
 coordination at beryllium.
;
_journal_issue 23
_journal_name_full 'Dalton transactions (Cambridge, England : 2003)'
_journal_page_first 7708
_journal_page_last 7712
_journal_paper_doi 10.1039/d0dt01442g
_journal_volume 49
_journal_year 2020
_chemical_formula_sum 'C12 H30 Be2 Cl4 N2'
_chemical_formula_weight 362.20
_space_group_crystal_system monoclinic
_space_group_IT_number 14
_space_group_name_Hall '-P 2ybc'
_space_group_name_H-M_alt 'P 1 21/c 1'
_atom_sites_solution_hydrogens geom
_audit_creation_method SHELXL-2018/3
_audit_update_record
;
2020-04-01 deposited with the CCDC.	2020-04-23 downloaded from the CCDC.
;
_cell_angle_alpha 90
_cell_angle_beta 94.57(3)
_cell_angle_gamma 90
_cell_formula_units_Z 2
_cell_length_a 7.0921(14)
_cell_length_b 14.229(3)
_cell_length_c 9.4303(19)
_cell_measurement_reflns_used 11405
_cell_measurement_temperature 100(2)
_cell_measurement_theta_max 149.83
_cell_measurement_theta_min 11.07
_cell_volume 948.6(3)
_computing_structure_refinement 'SHELXL-2018/3 (Sheldrick, 2018)'
_diffrn_ambient_temperature 100(2)
_diffrn_detector_area_resol_mean 5.81
_diffrn_measured_fraction_theta_full 0.999
_diffrn_measured_fraction_theta_max 0.985
_diffrn_measurement_device_type 'STOE STADIVARI'
_diffrn_measurement_method 'rotation method, \w scans'
_diffrn_radiation_type CuK\a
_diffrn_radiation_wavelength 1.54186
_diffrn_reflns_av_R_equivalents 0.0677
_diffrn_reflns_av_unetI/netI 0.0352
_diffrn_reflns_Laue_measured_fraction_full 0.999
_diffrn_reflns_Laue_measured_fraction_max 0.985
_diffrn_reflns_limit_h_max 8
_diffrn_reflns_limit_h_min -8
_diffrn_reflns_limit_k_max 10
_diffrn_reflns_limit_k_min -17
_diffrn_reflns_limit_l_max 11
_diffrn_reflns_limit_l_min -11
_diffrn_reflns_number 16595
_diffrn_reflns_point_group_measured_fraction_full 0.999
_diffrn_reflns_point_group_measured_fraction_max 0.985
_diffrn_reflns_theta_full 67.686
_diffrn_reflns_theta_max 74.966
_diffrn_reflns_theta_min 5.641
_diffrn_source 'GeniX 3D HF Cu'
_exptl_absorpt_coefficient_mu 5.574
_exptl_absorpt_correction_T_max 1.000
_exptl_absorpt_correction_T_min 1.000
_exptl_absorpt_correction_type multi-scan
_exptl_absorpt_process_details
;
STOE LANA, absorption correction by scaling of reflection intensities.
J. Koziskova, F. Hahn, J. Richter, J. Kozisek, "Comparison of different
absorption corrections on the model structure of tetrakis(\m~2~-acetato)-
diaqua-di-copper(II)", Acta Chimica Slovaca, vol. 9, no. 2, 2016, pp. 136 - 140.
Afterwards a spherical absorption correction was performed within STOE LANA.
;
_exptl_crystal_colour colorless
_exptl_crystal_density_diffrn 1.268
_exptl_crystal_description rod
_exptl_crystal_F_000 384
_exptl_crystal_size_max 0.10
_exptl_crystal_size_mid 0.05
_exptl_crystal_size_min 0.02
_refine_diff_density_max 0.453
_refine_diff_density_min -0.502
_refine_diff_density_rms 0.117
_refine_ls_extinction_coef 0.0047(11)
_refine_ls_extinction_expression Fc^*^=kFc[1+0.001xFc^2^\l^3^/sin(2\q)]^-1/4^
_refine_ls_extinction_method 'SHELXL-2018/3 (Sheldrick 2018)'
_refine_ls_goodness_of_fit_ref 1.042
_refine_ls_hydrogen_treatment constr
_refine_ls_matrix_type full
_refine_ls_number_parameters 143
_refine_ls_number_reflns 1926
_refine_ls_number_restraints 0
_refine_ls_restrained_S_all 1.042
_refine_ls_R_factor_all 0.0634
_refine_ls_R_factor_gt 0.0456
_refine_ls_shift/su_max 0.002
_refine_ls_shift/su_mean 0.000
_refine_ls_structure_factor_coef Fsqd
_refine_ls_weighting_details 'w=1/[\s^2^(Fo^2^)+(0.0826P)^2^+0.4435P] where P=(Fo^2^+2Fc^2^)/3'
_refine_ls_weighting_scheme calc
_refine_ls_wR_factor_gt 0.1189
_refine_ls_wR_factor_ref 0.1343
_reflns_Friedel_coverage 0.000
_reflns_number_gt 1514
_reflns_number_total 1926
_reflns_threshold_expression 'I > 2\s(I)'
_cod_data_source_file d0dt01442g2.cif
_cod_data_source_block 3
_cod_depositor_comments 'Adding full bibliography for 7704167--7704172.cif.'
_cod_original_sg_symbol_H-M 'P 21/c'
_cod_database_code 7704167
_shelx_shelxl_version_number 2018/3
_shelx_space_group_comment
;
The symmetry employed for this shelxl refinement is uniquely defined
by the following loop, which should always be used as a source of
symmetry information in preference to the above space-group names.
They are only intended as comments.
;

loop_
_space_group_symop_operation_xyz
'x, y, z'
'-x, y+1/2, -z+1/2'
'-x, -y, -z'
'x, -y-1/2, z-1/2'

loop_
_atom_site_label
_atom_site_type_symbol
_atom_site_fract_x
_atom_site_fract_y
_atom_site_fract_z
_atom_site_U_iso_or_equiv
_atom_site_adp_type
_atom_site_occupancy
_atom_site_site_symmetry_order
_atom_site_calc_flag
_atom_site_refinement_flags_posn
_atom_site_refinement_flags_adp
_atom_site_refinement_flags_occupancy
_atom_site_disorder_assembly
_atom_site_disorder_group
Be1 Be 0.4802(5) 0.4898(2) 0.6474(3) 0.0324(7) Uani 1 1 d . . . . .
Cl1 Cl 0.66369(9) 0.42694(4) 0.50924(6) 0.0354(2) Uani 1 1 d . . . . .
Cl2 Cl 0.61971(12) 0.56716(5) 0.78677(7) 0.0469(3) Uani 1 1 d . . . . .
N1 N 0.3277(3) 0.40549(17) 0.7124(2) 0.0379(5) Uani 1 1 d . . . . .
C6 C 0.0850(4) 0.2785(2) 0.6292(4) 0.0508(8) Uani 1 1 d . . . . .
H6A H 0.030046 0.255531 0.536992 0.076 Uiso 1 1 calc R U . A 1
H6B H -0.009372 0.315798 0.674826 0.076 Uiso 1 1 calc R U . A 1
H6C H 0.123811 0.224982 0.690037 0.076 Uiso 1 1 calc R U . A 1
C1A C 0.1380(8) 0.4636(5) 0.7581(6) 0.0400(15) Uani 0.486(6) 1 d . . P B 1
H1AA H 0.060748 0.481167 0.669939 0.048 Uiso 0.486(6) 1 calc R U P B 1
H1AB H 0.061183 0.420316 0.812044 0.048 Uiso 0.486(6) 1 calc R U P B 1
C2A C 0.1756(11) 0.5525(6) 0.8469(8) 0.0442(16) Uani 0.486(6) 1 d . . P B 1
H2AA H 0.055464 0.577769 0.874707 0.066 Uiso 0.486(6) 1 calc R U P B 1
H2AB H 0.237815 0.599402 0.790536 0.066 Uiso 0.486(6) 1 calc R U P B 1
H2AC H 0.257674 0.537167 0.932291 0.066 Uiso 0.486(6) 1 calc R U P B 1
C3A C 0.3989(8) 0.3636(4) 0.8509(5) 0.0369(14) Uani 0.486(6) 1 d . . P B 1
H3AA H 0.302658 0.320411 0.884751 0.044 Uiso 0.486(6) 1 calc R U P B 1
H3AB H 0.422623 0.413890 0.922635 0.044 Uiso 0.486(6) 1 calc R U P B 1
C4A C 0.5807(13) 0.3101(6) 0.8335(10) 0.0363(19) Uani 0.486(6) 1 d . . P B 1
H4AA H 0.628531 0.283769 0.925456 0.054 Uiso 0.486(6) 1 calc R U P B 1
H4AB H 0.675147 0.352897 0.799036 0.054 Uiso 0.486(6) 1 calc R U P B 1
H4AC H 0.555742 0.259051 0.764789 0.054 Uiso 0.486(6) 1 calc R U P B 1
C5A C 0.2506(13) 0.3374(7) 0.6077(9) 0.0377(18) Uani 0.486(6) 1 d . . P B 1
H5A1 H 0.355074 0.293905 0.589791 0.045 Uiso 0.486(6) 1 calc R U P B 1
H5A2 H 0.220389 0.372555 0.518179 0.045 Uiso 0.486(6) 1 calc R U P B 1
C1B C 0.2343(8) 0.4344(4) 0.8318(5) 0.0359(13) Uani 0.514(6) 1 d . . P B 2
H1BA H 0.329808 0.451706 0.909732 0.043 Uiso 0.514(6) 1 calc R U P B 2
H1BB H 0.159589 0.381134 0.865159 0.043 Uiso 0.514(6) 1 calc R U P B 2
C2B C 0.1040(9) 0.5173(5) 0.7988(7) 0.0421(15) Uani 0.514(6) 1 d . . P B 2
H2BA H 0.048686 0.537428 0.885795 0.063 Uiso 0.514(6) 1 calc R U P B 2
H2BB H 0.002806 0.498873 0.727380 0.063 Uiso 0.514(6) 1 calc R U P B 2
H2BC H 0.176302 0.569337 0.761816 0.063 Uiso 0.514(6) 1 calc R U P B 2
C3B C 0.4613(7) 0.3173(3) 0.7568(5) 0.0334(12) Uani 0.514(6) 1 d . . P B 2
H3BA H 0.383244 0.268565 0.798966 0.040 Uiso 0.514(6) 1 calc R U P B 2
H3BB H 0.508250 0.290439 0.669446 0.040 Uiso 0.514(6) 1 calc R U P B 2
C4B C 0.6293(11) 0.3382(6) 0.8607(9) 0.0329(15) Uani 0.514(6) 1 d . . P B 2
H4BA H 0.692904 0.279242 0.889425 0.049 Uiso 0.514(6) 1 calc R U P B 2
H4BB H 0.586250 0.369637 0.944682 0.049 Uiso 0.514(6) 1 calc R U P B 2
H4BC H 0.717812 0.379135 0.815221 0.049 Uiso 0.514(6) 1 calc R U P B 2
C5B C 0.2047(11) 0.3676(6) 0.5859(8) 0.0327(15) Uani 0.514(6) 1 d . . P B 2
H5B1 H 0.285936 0.349465 0.509757 0.039 Uiso 0.514(6) 1 calc R U P B 2
H5B2 H 0.117403 0.417478 0.548139 0.039 Uiso 0.514(6) 1 calc R U P B 2

loop_
_atom_site_aniso_label
_atom_site_aniso_U_11
_atom_site_aniso_U_22
_atom_site_aniso_U_33
_atom_site_aniso_U_23
_atom_site_aniso_U_13
_atom_site_aniso_U_12
Be1 0.0335(16) 0.0357(17) 0.0269(14) -0.0011(12) -0.0047(12) 0.0134(12)
Cl1 0.0371(4) 0.0421(4) 0.0263(3) 0.0008(2) -0.0020(2) 0.0223(2)
Cl2 0.0680(5) 0.0437(4) 0.0266(4) -0.0006(2) -0.0118(3) -0.0084(3)
N1 0.0413(12) 0.0415(12) 0.0284(11) 0.0002(9) -0.0126(9) 0.0052(10)
C6 0.0314(14) 0.0595(19) 0.062(2) -0.0170(16) 0.0036(13) 0.0000(13)
C1A 0.025(3) 0.058(4) 0.036(3) -0.004(3) -0.001(2) 0.024(3)
C2A 0.038(4) 0.056(4) 0.038(3) -0.007(3) -0.002(3) 0.021(3)
C3A 0.036(3) 0.048(3) 0.026(3) 0.006(2) -0.006(2) 0.008(2)
C4A 0.038(5) 0.035(5) 0.035(4) 0.004(3) -0.002(3) 0.003(3)
C5A 0.033(4) 0.048(5) 0.030(3) -0.004(3) -0.008(3) 0.008(3)
C1B 0.037(3) 0.044(3) 0.027(2) -0.002(2) 0.003(2) 0.010(2)
C2B 0.035(3) 0.050(4) 0.042(3) 0.001(3) 0.006(3) 0.019(3)
C3B 0.033(3) 0.034(3) 0.032(2) 0.0023(19) -0.004(2) 0.0130(19)
C4B 0.028(4) 0.034(4) 0.036(4) 0.003(3) -0.003(3) 0.014(3)
C5B 0.030(4) 0.041(4) 0.025(3) -0.007(3) -0.008(2) 0.003(3)

loop_
_atom_type_symbol
_atom_type_description
_atom_type_scat_dispersion_real
_atom_type_scat_dispersion_imag
_atom_type_scat_source
C C 0.0181 0.0091 'International Tables Vol C Tables 4.2.6.8 and 6.1.1.4'
H H 0.0000 0.0000 'International Tables Vol C Tables 4.2.6.8 and 6.1.1.4'
Be Be 0.0038 0.0014 'International Tables Vol C Tables 4.2.6.8 and 6.1.1.4'
N N 0.0311 0.0180 'International Tables Vol C Tables 4.2.6.8 and 6.1.1.4'
Cl Cl 0.3639 0.7018 'International Tables Vol C Tables 4.2.6.8 and 6.1.1.4'

loop_
_geom_angle_atom_site_label_1
_geom_angle_atom_site_label_2
_geom_angle_atom_site_label_3
_geom_angle
_geom_angle_site_symmetry_1
_geom_angle_site_symmetry_3
_geom_angle_publ_flag
N1 Be1 Cl2 116.68(18) . . ?
N1 Be1 Cl1 110.67(18) . 3_666 ?
Cl2 Be1 Cl1 110.69(17) . 3_666 ?
N1 Be1 Cl1 110.61(19) . . ?
Cl2 Be1 Cl1 110.79(16) . . ?
Cl1 Be1 Cl1 95.39(13) 3_666 . ?
Be1 Cl1 Be1 84.61(13) 3_666 . ?
C5A N1 C3A 114.3(5) . . ?
C1B N1 C5B 116.9(4) . . ?
C1B N1 C3B 108.9(3) . . ?
C5B N1 C3B 102.5(4) . . ?
C5A N1 C1A 103.8(4) . . ?
C3A N1 C1A 101.4(3) . . ?
C1B N1 Be1 114.8(3) . . ?
C5A N1 Be1 115.2(4) . . ?
C3A N1 Be1 113.9(3) . . ?
C5B N1 Be1 107.4(4) . . ?
C3B N1 Be1 104.9(3) . . ?
C1A N1 Be1 106.4(3) . . ?
C2A C1A N1 116.3(5) . . ?
N1 C3A C4A 109.8(5) . . ?
N1 C5A C6 123.1(6) . . ?
N1 C1B C2B 112.3(4) . . ?
C4B C3B N1 115.7(5) . . ?
N1 C5B C6 111.4(5) . . ?

loop_
_geom_bond_atom_site_label_1
_geom_bond_atom_site_label_2
_geom_bond_distance
_geom_bond_site_symmetry_2
_geom_bond_publ_flag
Be1 N1 1.758(4) . ?
Be1 Cl2 1.926(4) . ?
Be1 Cl1 2.094(3) 3_666 ?
Be1 Cl1 2.112(3) . ?
N1 C1B 1.412(5) . ?
N1 C5A 1.459(10) . ?
N1 C3A 1.487(5) . ?
N1 C5B 1.519(8) . ?
N1 C3B 1.607(5) . ?
N1 C1A 1.665(6) . ?
C6 C5A 1.470(10) . ?
C6 C5B 1.596(9) . ?
C1A C2A 1.528(10) . ?
C3A C4A 1.517(11) . ?
C1B C2B 1.516(8) . ?
C3B C4B 1.510(8) . ?

loop_
_geom_hbond_atom_site_label_D
_geom_hbond_atom_site_label_H
_geom_hbond_atom_site_label_A
_geom_hbond_distance_DH
_geom_hbond_distance_HA
_geom_hbond_distance_DA
_geom_hbond_angle_DHA
_geom_hbond_site_symmetry_A
_geom_hbond_publ_flag
C6 H6C^a Cl2 0.98 2.89 3.714(4) 142.6 2_646 yes
C2A^a H2AB^a Cl1 0.98 2.99 3.643(7) 125.2 3_666 yes
C2A^a H2AB^a Cl2 0.98 2.75 3.251(8) 112.3 . yes
C3A^a H3AB^a Cl2 0.99 2.79 3.569(5) 135.6 3_667 yes
C4A^a H4AB^a Cl1 0.98 2.92 3.571(10) 124.4 . yes
C5A^a H5A2^a Cl1 0.99 2.99 3.597(10) 121.0 3_666 yes
C1B^b H1BA^b Cl2 0.99 2.87 3.663(5) 137.8 3_667 yes
C2B^b H2BB^b Cl2 0.98 2.98 3.500(6) 114.3 1_455 yes
C2B^b H2BC^b Cl1 0.98 2.88 3.542(6) 125.7 3_666 yes
C3B^b H3BA^b Cl2 0.99 2.98 3.624(5) 123.9 2_646 yes
C3B^b H3BB^b Cl1 0.99 2.75 3.237(5) 111.2 . yes
C4B^b H4BC^b Cl1 0.98 2.96 3.573(9) 121.7 . yes
C4B^b H4BC^b Cl2 0.98 2.77 3.332(8) 116.9 . yes
C5B^b H5B1^b Cl1 0.99 2.90 3.494(8) 119.6 . yes
